data_4318153
loop_
_publ_author_name
'Dewain K. Garner'
'Russell A. Allred'
'Kyle J. Tubbs'
'Atta M. Arif'
'Lisa M. Berreau'

_publ_contact_author
;
        Berreau, Lisa M.
        Department of Chemistry and Biochemistry
        Utah State University
        Logan, UT 84321
        United States of America
;
_publ_contact_author_email berreau@cc.usu.edu
_publ_contact_author_fax '435 797-3390'
_publ_contact_author_phone '435 797-1625'
_publ_section_title
;
 Synthesis and Characterization of Mononuclear Zinc Aryloxide Complexes
 Supported by Nitrogen/Sulfur Ligands Possessing an Internal Hydrogen Bond
 Donor
;
_journal_name_full 'Inorganic Chemistry'
_journal_page_first 3533
_journal_page_last 3541
_journal_paper_doi 10.1021/ic020031q
_journal_volume 41
_journal_year 2002
_chemical_formula_sum 'C26 H39 Cl N4 O5 S2 Zn'
_chemical_formula_weight 652.55
_chemical_name_systematic
;
  ?
;
_space_group_IT_number 14
_symmetry_cell_setting monoclinic
_symmetry_space_group_name_Hall '-P 2yab'
_symmetry_space_group_name_H-M 'P 1 21/a 1'
_atom_sites_solution_hydrogens geom
_atom_sites_solution_primary direct
_atom_sites_solution_secondary difmap
_audit_creation_method SHELXL-97
_cell_angle_alpha 90.00
_cell_angle_beta 97.0568(7)
_cell_angle_gamma 90.00
_cell_formula_units_Z 4
_cell_length_a 15.2217(2)
_cell_length_b 9.6944(2)
_cell_length_c 20.6876(4)
_cell_measurement_reflns_used 6615
_cell_measurement_temperature 200(1)
_cell_measurement_theta_max 27.485
_cell_measurement_theta_min 1.018
_cell_volume 3029.65(9)
_computing_cell_refinement DENZO-SMN
_computing_data_collection 'Nonius COLLECT'
_computing_data_reduction DENZO-SMN
_computing_molecular_graphics 'WinGX, Ortep3'
_computing_structure_refinement 'SHELXL-97 (Sheldrick, 1997)'
_computing_structure_solution SIR97
_diffrn_ambient_temperature 200(1)
_diffrn_measured_fraction_theta_full 0.996
_diffrn_measured_fraction_theta_max 0.996
_diffrn_measurement_device_type 'Nonius KappaCCD Diffractometer'
_diffrn_measurement_method 'Phi plus Omega scan'
_diffrn_radiation_monochromator graphite
_diffrn_radiation_source 'fine-focus sealed tube'
_diffrn_radiation_type MoK\a
_diffrn_radiation_wavelength 0.71073
_diffrn_reflns_av_R_equivalents 0.0480
_diffrn_reflns_av_sigmaI/netI 0.0838
_diffrn_reflns_limit_h_max 19
_diffrn_reflns_limit_h_min -19
_diffrn_reflns_limit_k_max 11
_diffrn_reflns_limit_k_min -12
_diffrn_reflns_limit_l_max 26
_diffrn_reflns_limit_l_min -26
_diffrn_reflns_number 11950
_diffrn_reflns_theta_full 27.47
_diffrn_reflns_theta_max 27.47
_diffrn_reflns_theta_min 2.89
_diffrn_standards_decay_% <2.0
_exptl_absorpt_coefficient_mu 1.078
_exptl_absorpt_correction_T_max 0.8725
_exptl_absorpt_correction_T_min 0.7896
_exptl_absorpt_correction_type multi-scan
_exptl_absorpt_process_details 'DENZO-SMN (Otwinowski & Minor, 1997)'
_exptl_crystal_colour colorless
_exptl_crystal_density_diffrn 1.431
_exptl_crystal_density_method 'not measured'
_exptl_crystal_description plate
_exptl_crystal_F_000 1368
_exptl_crystal_size_max 0.23
_exptl_crystal_size_mid 0.18
_exptl_crystal_size_min 0.13
_refine_diff_density_max 0.719
_refine_diff_density_min -0.562
_refine_diff_density_rms 0.076
_refine_ls_extinction_method none
_refine_ls_goodness_of_fit_ref 1.022
_refine_ls_hydrogen_treatment mixed
_refine_ls_matrix_type full
_refine_ls_number_parameters 489
_refine_ls_number_reflns 6925
_refine_ls_number_restraints 0
_refine_ls_restrained_S_all 1.022
_refine_ls_R_factor_all 0.0995
_refine_ls_R_factor_gt 0.0476
_refine_ls_shift/su_max 0.001
_refine_ls_shift/su_mean 0.000
_refine_ls_structure_factor_coef Fsqd
_refine_ls_weighting_details 'calc w=1/[\s^2^(Fo^2^)+(0.0486P)^2^+0.2698P] where P=(Fo^2^+2Fc^2^)/3'
_refine_ls_weighting_scheme calc
_refine_ls_wR_factor_gt 0.0950
_refine_ls_wR_factor_ref 0.1132
_reflns_number_gt 4353
_reflns_number_total 6925
_reflns_threshold_expression >2sigma(I)
_cod_data_source_file ic020031q_3.cif
_cod_data_source_block usu047
_cod_depositor_comments
;
The following automatic conversions were performed:

'_exptl_absorpt_correction_type' value 'Multi-scan' changed to
'multi-scan' according to the built-in table from CIF Core dictionary
named 'cif_core.dic' version 2.4.1 from 2010-06-29.

Automatic conversion script
Id: cif_fix_values 1646 2011-03-28 12:23:43Z adriana 
;
_cod_original_sg_symbol_H-M 'P 21/a'
_cod_database_code 4318153

loop_
_symmetry_equiv_pos_as_xyz
'x, y, z'
'-x+1/2, y+1/2, -z'
'-x, -y, -z'
'x-1/2, -y-1/2, z'

loop_
_atom_site_label
_atom_site_type_symbol
_atom_site_fract_x
_atom_site_fract_y
_atom_site_fract_z
_atom_site_U_iso_or_equiv
_atom_site_adp_type
_atom_site_occupancy
_atom_site_symmetry_multiplicity
_atom_site_calc_flag
_atom_site_refinement_flags
_atom_site_disorder_assembly
_atom_site_disorder_group
Zn1 Zn 0.42881(2) 0.83208(3) 0.287923(16) 0.02776(12) Uani 1 1 d . . .
Cl1 Cl 0.25417(5) 0.36067(9) 0.41737(4) 0.0428(2) Uani 1 1 d . . .
S1 S 0.26871(5) 0.79333(9) 0.27647(4) 0.0387(2) Uani 1 1 d . . .
S2 S 0.45572(6) 1.08493(9) 0.28776(5) 0.0429(2) Uani 1 1 d . . .
O1 O 0.45110(15) 0.8050(2) 0.19834(10) 0.0437(6) Uani 1 1 d . . .
O2 O 0.2170(2) 0.2936(4) 0.35887(14) 0.0889(11) Uani 1 1 d . . .
O3 O 0.1929(3) 0.4538(4) 0.43760(19) 0.1117(14) Uani 1 1 d . . .
O4 O 0.33283(18) 0.4303(3) 0.40393(13) 0.0654(8) Uani 1 1 d . . .
O5 O 0.27709(18) 0.2593(3) 0.46634(13) 0.0629(8) Uani 1 1 d . . .
N1 N 0.41409(16) 0.8685(3) 0.39089(12) 0.0305(6) Uani 1 1 d . . .
N2 N 0.50824(14) 0.6719(2) 0.33064(11) 0.0255(5) Uani 1 1 d . . .
N3 N 0.52511(18) 0.5512(3) 0.23595(14) 0.0345(6) Uani 1 1 d . . .
N4 N 0.2990(3) 1.0400(4) -0.09872(18) 0.0803(12) Uani 1 1 d . . .
C1 C 0.1639(3) 0.5626(5) 0.2574(3) 0.0569(11) Uani 1 1 d . . .
C2 C 0.2594(2) 0.6092(4) 0.26174(19) 0.0398(8) Uani 1 1 d . . .
C3 C 0.2547(2) 0.8053(5) 0.36234(19) 0.0475(10) Uani 1 1 d . . .
C4 C 0.3399(2) 0.7807(4) 0.40724(17) 0.0377(8) Uani 1 1 d . . .
C5 C 0.3406(4) 1.2814(6) 0.2344(3) 0.121(2) Uani 1 1 d . . .
H5A H 0.3568 1.3418 0.2720 0.182 Uiso 1 1 calc R . .
H5B H 0.2801 1.3025 0.2149 0.182 Uiso 1 1 calc R . .
H5C H 0.3816 1.2964 0.2020 0.182 Uiso 1 1 calc R . .
C6 C 0.3453(3) 1.1434(5) 0.2547(2) 0.0694(12) Uani 1 1 d . . .
H6A H 0.3235 1.0842 0.2171 0.083 Uiso 1 1 calc R . .
H6B H 0.3050 1.1305 0.2883 0.083 Uiso 1 1 calc R . .
C7 C 0.4590(3) 1.1121(4) 0.3745(2) 0.0496(9) Uani 1 1 d . . .
C8 C 0.3993(3) 1.0158(4) 0.40651(19) 0.0420(9) Uani 1 1 d . . .
C9 C 0.4972(2) 0.8147(4) 0.42535(16) 0.0336(7) Uani 1 1 d . . .
C10 C 0.52229(18) 0.6799(3) 0.39642(14) 0.0281(7) Uani 1 1 d . . .
C11 C 0.5604(2) 0.5761(4) 0.43521(17) 0.0349(8) Uani 1 1 d . . .
C12 C 0.5862(2) 0.4583(4) 0.40544(17) 0.0382(8) Uani 1 1 d . . .
C13 C 0.5744(2) 0.4468(3) 0.33933(17) 0.0358(8) Uani 1 1 d . . .
C14 C 0.53578(18) 0.5564(3) 0.30116(15) 0.0282(7) Uani 1 1 d . . .
C15 C 0.5684(3) 0.4460(4) 0.20019(17) 0.0412(8) Uani 1 1 d . . .
C16 C 0.5567(2) 0.4692(4) 0.12667(17) 0.0448(9) Uani 1 1 d . . .
C17 C 0.4598(3) 0.4574(6) 0.0987(2) 0.0598(11) Uani 1 1 d . . .
C18 C 0.6098(4) 0.3545(6) 0.0975(3) 0.0721(14) Uani 1 1 d . . .
C19 C 0.5935(3) 0.6085(5) 0.1098(2) 0.0563(11) Uani 1 1 d . . .
C20 C 0.4163(2) 0.8616(3) 0.14207(14) 0.0337(7) Uani 1 1 d . . .
C21 C 0.3421(2) 0.8035(4) 0.10621(17) 0.0433(9) Uani 1 1 d . . .
C22 C 0.3114(2) 0.8540(4) 0.04536(18) 0.0471(9) Uani 1 1 d . . .
C23 C 0.3527(2) 0.9634(4) 0.01923(16) 0.0428(9) Uani 1 1 d . . .
C24 C 0.4248(3) 1.0255(4) 0.05531(19) 0.0501(9) Uani 1 1 d . . .
C25 C 0.4557(2) 0.9748(4) 0.11613(18) 0.0456(9) Uani 1 1 d . . .
C26 C 0.3225(3) 1.0079(4) -0.0466(2) 0.0552(10) Uani 1 1 d . . .
H1A H 0.143(3) 0.570(4) 0.297(2) 0.069(14) Uiso 1 1 d . . .
H1B H 0.166(3) 0.467(5) 0.249(2) 0.073(14) Uiso 1 1 d . . .
H1C H 0.128(2) 0.605(4) 0.2231(19) 0.051(11) Uiso 1 1 d . . .
H2A H 0.293(2) 0.558(3) 0.2918(16) 0.030(8) Uiso 1 1 d . . .
H2B H 0.280(2) 0.601(3) 0.2194(17) 0.041(9) Uiso 1 1 d . . .
H3A H 0.214(2) 0.739(4) 0.3733(16) 0.051(11) Uiso 1 1 d . . .
H3B H 0.234(2) 0.898(4) 0.3703(19) 0.063(12) Uiso 1 1 d . . .
H3N H 0.506(2) 0.617(4) 0.2175(17) 0.036(10) Uiso 1 1 d . . .
H4A H 0.3589(19) 0.683(3) 0.4039(14) 0.027(8) Uiso 1 1 d . . .
H4B H 0.330(2) 0.799(4) 0.4494(18) 0.051(10) Uiso 1 1 d . . .
H7A H 0.520(3) 1.102(4) 0.3932(19) 0.064(12) Uiso 1 1 d . . .
H7B H 0.440(2) 1.210(4) 0.3800(16) 0.053(10) Uiso 1 1 d . . .
H8A H 0.332(2) 1.037(4) 0.3912(17) 0.054(10) Uiso 1 1 d . . .
H8B H 0.4107(19) 1.022(3) 0.4494(17) 0.030(9) Uiso 1 1 d . . .
H9A H 0.539(2) 0.879(3) 0.4213(14) 0.026(8) Uiso 1 1 d . . .
H9B H 0.4965(19) 0.800(3) 0.4711(16) 0.031(8) Uiso 1 1 d . . .
H11 H 0.5660(19) 0.587(3) 0.4782(16) 0.028(8) Uiso 1 1 d . . .
H12 H 0.611(2) 0.390(3) 0.4289(16) 0.039(9) Uiso 1 1 d . . .
H13 H 0.5913(19) 0.371(3) 0.3177(15) 0.029(8) Uiso 1 1 d . . .
H15A H 0.629(3) 0.449(4) 0.2170(18) 0.056(11) Uiso 1 1 d . . .
H15B H 0.546(2) 0.352(4) 0.2112(16) 0.047(10) Uiso 1 1 d . . .
H17A H 0.437(3) 0.369(5) 0.106(2) 0.089(16) Uiso 1 1 d . . .
H17B H 0.422(3) 0.521(4) 0.119(2) 0.081(14) Uiso 1 1 d . . .
H17C H 0.447(3) 0.481(5) 0.051(3) 0.115(19) Uiso 1 1 d . . .
H18A H 0.591(3) 0.256(5) 0.108(2) 0.087(16) Uiso 1 1 d . . .
H18B H 0.601(3) 0.364(4) 0.053(2) 0.069(14) Uiso 1 1 d . . .
H18C H 0.676(4) 0.374(6) 0.110(3) 0.12(2) Uiso 1 1 d . . .
H19A H 0.587(3) 0.615(4) 0.063(2) 0.064(12) Uiso 1 1 d . . .
H19B H 0.562(2) 0.681(4) 0.1238(18) 0.050(11) Uiso 1 1 d . . .
H19C H 0.655(3) 0.617(4) 0.133(2) 0.066(12) Uiso 1 1 d . . .
H21 H 0.312(2) 0.728(4) 0.1235(18) 0.059(11) Uiso 1 1 d . . .
H22 H 0.263(2) 0.812(4) 0.0202(17) 0.050(10) Uiso 1 1 d . . .
H24 H 0.454(3) 1.108(4) 0.0370(19) 0.070(12) Uiso 1 1 d . . .
H25 H 0.501(2) 1.020(4) 0.1394(18) 0.054(11) Uiso 1 1 d . . .

loop_
_atom_site_aniso_label
_atom_site_aniso_U_11
_atom_site_aniso_U_22
_atom_site_aniso_U_33
_atom_site_aniso_U_23
_atom_site_aniso_U_13
_atom_site_aniso_U_12
Zn1 0.02784(19) 0.0310(2) 0.0242(2) -0.00050(15) 0.00220(13) 0.00161(15)
Cl1 0.0490(5) 0.0430(5) 0.0378(5) -0.0024(4) 0.0102(4) -0.0051(4)
S1 0.0283(4) 0.0450(5) 0.0416(5) 0.0016(4) -0.0010(3) 0.0019(3)
S2 0.0417(5) 0.0359(5) 0.0520(6) 0.0027(4) 0.0093(4) 0.0008(4)
O1 0.0524(14) 0.0567(15) 0.0223(12) 0.0036(11) 0.0053(10) 0.0195(12)
O2 0.103(2) 0.111(3) 0.0510(19) -0.0175(18) 0.0012(17) -0.062(2)
O3 0.119(3) 0.109(3) 0.115(3) 0.005(2) 0.045(2) 0.064(2)
O4 0.0700(18) 0.0682(19) 0.0563(18) 0.0146(15) 0.0005(14) -0.0363(15)
O5 0.0777(19) 0.0528(16) 0.0609(19) 0.0200(14) 0.0189(14) 0.0005(14)
N1 0.0341(14) 0.0320(14) 0.0259(14) -0.0057(11) 0.0057(11) -0.0008(11)
N2 0.0252(12) 0.0270(13) 0.0242(13) 0.0007(11) 0.0028(10) -0.0003(10)
N3 0.0423(16) 0.0315(15) 0.0293(17) -0.0039(13) 0.0033(12) 0.0084(13)
N4 0.087(3) 0.108(3) 0.043(2) 0.021(2) -0.0009(19) 0.031(2)
C1 0.041(2) 0.066(3) 0.062(3) 0.002(3) 0.001(2) -0.013(2)
C2 0.0341(18) 0.050(2) 0.035(2) 0.0001(18) -0.0006(16) -0.0021(16)
C3 0.0343(19) 0.062(3) 0.049(2) -0.0139(19) 0.0132(16) -0.0011(19)
C4 0.0387(18) 0.048(2) 0.028(2) -0.0078(16) 0.0140(15) -0.0043(16)
C5 0.082(4) 0.106(5) 0.184(7) 0.075(5) 0.045(4) 0.033(3)
C6 0.055(2) 0.064(3) 0.090(3) 0.022(3) 0.012(2) 0.010(2)
C7 0.061(3) 0.032(2) 0.056(3) -0.0100(18) 0.005(2) -0.0043(18)
C8 0.056(2) 0.038(2) 0.033(2) -0.0144(17) 0.0092(17) 0.0053(17)
C9 0.0391(18) 0.0392(19) 0.0219(18) -0.0053(15) 0.0019(14) -0.0055(16)
C10 0.0267(14) 0.0362(17) 0.0209(16) 0.0018(14) 0.0017(11) -0.0062(13)
C11 0.0349(18) 0.046(2) 0.0235(19) 0.0074(16) 0.0009(14) -0.0067(15)
C12 0.0362(18) 0.0379(19) 0.040(2) 0.0163(17) 0.0013(15) 0.0019(15)
C13 0.0382(18) 0.0288(17) 0.040(2) -0.0005(16) 0.0046(15) 0.0016(14)
C14 0.0260(15) 0.0308(16) 0.0274(18) -0.0011(13) 0.0017(12) -0.0010(13)
C15 0.046(2) 0.038(2) 0.041(2) -0.0107(16) 0.0075(17) 0.0071(17)
C16 0.054(2) 0.045(2) 0.038(2) -0.0109(17) 0.0177(17) 0.0022(17)
C17 0.069(3) 0.075(3) 0.036(3) -0.011(2) 0.004(2) -0.006(3)
C18 0.098(4) 0.069(3) 0.054(3) -0.019(3) 0.027(3) 0.017(3)
C19 0.070(3) 0.060(3) 0.043(3) -0.010(2) 0.025(2) -0.005(2)
C20 0.0378(17) 0.0437(19) 0.0203(17) -0.0006(14) 0.0060(13) 0.0129(15)
C21 0.0411(19) 0.053(2) 0.036(2) 0.0090(17) 0.0075(16) -0.0007(17)
C22 0.0402(19) 0.065(3) 0.036(2) 0.0015(19) 0.0025(16) -0.0017(18)
C23 0.0450(19) 0.056(2) 0.0276(19) 0.0076(17) 0.0041(15) 0.0185(17)
C24 0.064(2) 0.045(2) 0.042(2) 0.0087(18) 0.0064(19) 0.0035(19)
C25 0.052(2) 0.043(2) 0.039(2) 0.0029(18) -0.0053(17) -0.0027(18)
C26 0.058(2) 0.066(3) 0.042(2) 0.012(2) 0.0075(19) 0.019(2)

loop_
_atom_type_symbol
_atom_type_description
_atom_type_scat_dispersion_real
_atom_type_scat_dispersion_imag
_atom_type_scat_source
C C 0.0033 0.0016 'International Tables Vol C Tables 4.2.6.8 and 6.1.1.4'
H H 0.0000 0.0000 'International Tables Vol C Tables 4.2.6.8 and 6.1.1.4'
N N 0.0061 0.0033 'International Tables Vol C Tables 4.2.6.8 and 6.1.1.4'
O O 0.0106 0.0060 'International Tables Vol C Tables 4.2.6.8 and 6.1.1.4'
S S 0.1246 0.1234 'International Tables Vol C Tables 4.2.6.8 and 6.1.1.4'
Cl Cl 0.1484 0.1585 'International Tables Vol C Tables 4.2.6.8 and 6.1.1.4'
Zn Zn 0.2839 1.4301 'International Tables Vol C Tables 4.2.6.8 and 6.1.1.4'

loop_
_geom_angle_atom_site_label_1
_geom_angle_atom_site_label_2
_geom_angle_atom_site_label_3
_geom_angle
_geom_angle_site_symmetry_1
_geom_angle_site_symmetry_3
_geom_angle_publ_flag
O1 Zn1 N2 98.21(9) . . ?
O1 Zn1 N1 175.60(9) . . ?
N2 Zn1 N1 80.36(9) . . ?
O1 Zn1 S1 100.10(7) . . ?
N2 Zn1 S1 116.29(7) . . ?
N1 Zn1 S1 84.24(7) . . ?
O1 Zn1 S2 94.81(8) . . ?
N2 Zn1 S2 130.15(7) . . ?
N1 Zn1 S2 83.07(7) . . ?
S1 Zn1 S2 108.27(3) . . ?
O3 Cl1 O5 110.3(2) . . ?
O3 Cl1 O2 109.8(3) . . ?
O5 Cl1 O2 109.0(2) . . ?
O3 Cl1 O4 111.0(2) . . ?
O5 Cl1 O4 109.03(17) . . ?
O2 Cl1 O4 107.69(18) . . ?
C2 S1 C3 102.2(2) . . ?
C2 S1 Zn1 102.91(11) . . ?
C3 S1 Zn1 97.51(12) . . ?
C7 S2 C6 103.8(2) . . ?
C7 S2 Zn1 97.28(12) . . ?
C6 S2 Zn1 99.35(15) . . ?
C20 O1 Zn1 132.75(19) . . ?
C9 N1 C4 108.6(3) . . ?
C9 N1 C8 112.3(3) . . ?
C4 N1 C8 111.2(3) . . ?
C9 N1 Zn1 103.24(17) . . ?
C4 N1 Zn1 107.43(19) . . ?
C8 N1 Zn1 113.6(2) . . ?
C10 N2 C14 118.5(2) . . ?
C10 N2 Zn1 113.16(18) . . ?
C14 N2 Zn1 127.76(19) . . ?
C14 N3 C15 121.9(3) . . ?
C14 N3 H3N 117(3) . . ?
C15 N3 H3N 119(3) . . ?
C2 C1 H1A 111(3) . . ?
C2 C1 H1B 105(3) . . ?
H1A C1 H1B 106(4) . . ?
C2 C1 H1C 113(2) . . ?
H1A C1 H1C 114(4) . . ?
H1B C1 H1C 108(4) . . ?
C1 C2 S1 111.0(3) . . ?
C1 C2 H2A 109.6(19) . . ?
S1 C2 H2A 113.6(19) . . ?
C1 C2 H2B 109.9(19) . . ?
S1 C2 H2B 102(2) . . ?
H2A C2 H2B 111(3) . . ?
C4 C3 S1 113.1(2) . . ?
C4 C3 H3A 107(2) . . ?
S1 C3 H3A 111(2) . . ?
C4 C3 H3B 108(2) . . ?
S1 C3 H3B 108(2) . . ?
H3A C3 H3B 110(3) . . ?
N1 C4 C3 112.7(3) . . ?
N1 C4 H4A 107.2(17) . . ?
C3 C4 H4A 109.9(17) . . ?
N1 C4 H4B 109(2) . . ?
C3 C4 H4B 108(2) . . ?
H4A C4 H4B 110(3) . . ?
C6 C5 H5A 109.5 . . ?
C6 C5 H5B 109.5 . . ?
H5A C5 H5B 109.5 . . ?
C6 C5 H5C 109.5 . . ?
H5A C5 H5C 109.5 . . ?
H5B C5 H5C 109.5 . . ?
C5 C6 S2 114.8(4) . . ?
C5 C6 H6A 108.6 . . ?
S2 C6 H6A 108.6 . . ?
C5 C6 H6B 108.6 . . ?
S2 C6 H6B 108.6 . . ?
H6A C6 H6B 107.5 . . ?
C8 C7 S2 113.6(3) . . ?
C8 C7 H7A 111(2) . . ?
S2 C7 H7A 107(2) . . ?
C8 C7 H7B 110(2) . . ?
S2 C7 H7B 106(2) . . ?
H7A C7 H7B 109(3) . . ?
N1 C8 C7 112.5(3) . . ?
N1 C8 H8A 106.9(19) . . ?
C7 C8 H8A 111.1(19) . . ?
N1 C8 H8B 106(2) . . ?
C7 C8 H8B 110(2) . . ?
H8A C8 H8B 111(3) . . ?
N1 C9 C10 111.1(2) . . ?
N1 C9 H9A 106.5(19) . . ?
C10 C9 H9A 110.3(18) . . ?
N1 C9 H9B 114.7(18) . . ?
C10 C9 H9B 107.5(18) . . ?
H9A C9 H9B 107(3) . . ?
N2 C10 C11 123.4(3) . . ?
N2 C10 C9 115.6(3) . . ?
C11 C10 C9 120.9(3) . . ?
C10 C11 C12 118.1(3) . . ?
C10 C11 H11 119(2) . . ?
C12 C11 H11 123(2) . . ?
C13 C12 C11 120.5(3) . . ?
C13 C12 H12 119(2) . . ?
C11 C12 H12 121(2) . . ?
C12 C13 C14 119.7(3) . . ?
C12 C13 H13 123(2) . . ?
C14 C13 H13 117(2) . . ?
N3 C14 N2 118.3(3) . . ?
N3 C14 C13 121.8(3) . . ?
N2 C14 C13 119.9(3) . . ?
N3 C15 C16 113.3(3) . . ?
N3 C15 H15A 106(2) . . ?
C16 C15 H15A 111(2) . . ?
N3 C15 H15B 109.4(19) . . ?
C16 C15 H15B 110.9(19) . . ?
H15A C15 H15B 107(3) . . ?
C19 C16 C17 110.3(4) . . ?
C19 C16 C15 111.0(3) . . ?
C17 C16 C15 110.9(3) . . ?
C19 C16 C18 109.0(4) . . ?
C17 C16 C18 109.1(4) . . ?
C15 C16 C18 106.4(3) . . ?
C16 C17 H17A 112(3) . . ?
C16 C17 H17B 113(3) . . ?
H17A C17 H17B 105(4) . . ?
C16 C17 H17C 114(3) . . ?
H17A C17 H17C 109(4) . . ?
H17B C17 H17C 103(4) . . ?
C16 C18 H18A 114(3) . . ?
C16 C18 H18B 108(3) . . ?
H18A C18 H18B 107(4) . . ?
C16 C18 H18C 109(3) . . ?
H18A C18 H18C 114(4) . . ?
H18B C18 H18C 104(4) . . ?
C16 C19 H19A 107(2) . . ?
C16 C19 H19B 113(2) . . ?
H19A C19 H19B 106(3) . . ?
C16 C19 H19C 108(2) . . ?
H19A C19 H19C 117(3) . . ?
H19B C19 H19C 106(3) . . ?
O1 C20 C25 121.2(3) . . ?
O1 C20 C21 120.5(3) . . ?
C25 C20 C21 118.3(3) . . ?
C22 C21 C20 120.4(3) . . ?
C22 C21 H21 120(2) . . ?
C20 C21 H21 120(2) . . ?
C23 C22 C21 120.8(3) . . ?
C23 C22 H22 119(2) . . ?
C21 C22 H22 120(2) . . ?
C22 C23 C24 119.5(3) . . ?
C22 C23 C26 119.4(4) . . ?
C24 C23 C26 121.0(3) . . ?
C25 C24 C23 119.7(4) . . ?
C25 C24 H24 120(2) . . ?
C23 C24 H24 120(2) . . ?
C24 C25 C20 121.3(4) . . ?
C24 C25 H25 118(2) . . ?
C20 C25 H25 121(2) . . ?
N4 C26 C23 178.5(5) . . ?

loop_
_geom_bond_atom_site_label_1
_geom_bond_atom_site_label_2
_geom_bond_distance
_geom_bond_site_symmetry_2
_geom_bond_publ_flag
Zn1 O1 1.942(2) . ?
Zn1 N2 2.096(2) . ?
Zn1 N1 2.198(2) . ?
Zn1 S1 2.4483(8) . ?
Zn1 S2 2.4853(9) . ?
Cl1 O3 1.398(3) . ?
Cl1 O5 1.424(3) . ?
Cl1 O2 1.428(3) . ?
Cl1 O4 1.431(3) . ?
S1 C2 1.814(4) . ?
S1 C3 1.819(4) . ?
S2 C7 1.808(4) . ?
S2 C6 1.826(4) . ?
O1 C20 1.336(4) . ?
N1 C9 1.469(4) . ?
N1 C4 1.486(4) . ?
N1 C8 1.487(4) . ?
N2 C10 1.354(4) . ?
N2 C14 1.366(4) . ?
N3 C14 1.340(4) . ?
N3 C15 1.463(4) . ?
N3 H3N 0.78(3) . ?
N4 C26 1.137(5) . ?
C1 C2 1.515(5) . ?
C1 H1A 0.91(4) . ?
C1 H1B 0.95(4) . ?
C1 H1C 0.94(4) . ?
C2 H2A 0.91(3) . ?
C2 H2B 0.97(3) . ?
C3 C4 1.519(5) . ?
C3 H3A 0.95(4) . ?
C3 H3B 0.97(4) . ?
C4 H4A 0.99(3) . ?
C4 H4B 0.92(4) . ?
C5 C6 1.402(6) . ?
C5 H5A 0.9800 . ?
C5 H5B 0.9800 . ?
C5 H5C 0.9800 . ?
C6 H6A 0.9900 . ?
C6 H6B 0.9900 . ?
C7 C8 1.510(5) . ?
C7 H7A 0.97(4) . ?
C7 H7B 1.00(4) . ?
C8 H8A 1.05(4) . ?
C8 H8B 0.89(3) . ?
C9 C10 1.506(4) . ?
C9 H9A 0.90(3) . ?
C9 H9B 0.96(3) . ?
C10 C11 1.370(4) . ?
C11 C12 1.378(5) . ?
C11 H11 0.89(3) . ?
C12 C13 1.362(5) . ?
C12 H12 0.88(3) . ?
C13 C14 1.409(4) . ?
C13 H13 0.91(3) . ?
C15 C16 1.526(5) . ?
C15 H15A 0.94(4) . ?
C15 H15B 1.01(4) . ?
C16 C19 1.520(5) . ?
C16 C17 1.521(6) . ?
C16 C18 1.541(5) . ?
C17 H17A 0.95(5) . ?
C17 H17B 0.98(5) . ?
C17 H17C 1.00(6) . ?
C18 H18A 1.03(5) . ?
C18 H18B 0.92(4) . ?
C18 H18C 1.03(5) . ?
C19 H19A 0.95(4) . ?
C19 H19B 0.92(4) . ?
C19 H19C 1.00(4) . ?
C20 C25 1.389(5) . ?
C20 C21 1.392(5) . ?
C21 C22 1.378(5) . ?
C21 H21 0.95(4) . ?
C22 C23 1.377(5) . ?
C22 H22 0.94(4) . ?
C23 C24 1.387(5) . ?
C23 C26 1.448(5) . ?
C24 C25 1.378(5) . ?
C24 H24 1.01(4) . ?
C25 H25 0.90(4) . ?

loop_
_geom_hbond_atom_site_label_D
_geom_hbond_atom_site_label_H
_geom_hbond_atom_site_label_A
_geom_hbond_distance_DH
_geom_hbond_distance_HA
_geom_hbond_distance_DA
_geom_hbond_angle_DHA
_geom_hbond_site_symmetry_A
N3 H3N O1 0.78(3) 2.02(3) 2.777(4) 162(3) .

loop_
_geom_torsion_atom_site_label_1
_geom_torsion_atom_site_label_2
_geom_torsion_atom_site_label_3
_geom_torsion_atom_site_label_4
_geom_torsion
_geom_torsion_site_symmetry_1
_geom_torsion_site_symmetry_2
_geom_torsion_site_symmetry_3
_geom_torsion_site_symmetry_4
_geom_torsion_publ_flag
O1 Zn1 S1 C2 70.94(15) . . . . ?
N2 Zn1 S1 C2 -33.53(16) . . . . ?
N1 Zn1 S1 C2 -109.78(15) . . . . ?
S2 Zn1 S1 C2 169.48(13) . . . . ?
O1 Zn1 S1 C3 175.33(17) . . . . ?
N2 Zn1 S1 C3 70.86(17) . . . . ?
N1 Zn1 S1 C3 -5.39(16) . . . . ?
S2 Zn1 S1 C3 -86.12(15) . . . . ?
O1 Zn1 S2 C7 -168.64(15) . . . . ?
N2 Zn1 S2 C7 -63.66(17) . . . . ?
N1 Zn1 S2 C7 7.48(15) . . . . ?
S1 Zn1 S2 C7 89.05(14) . . . . ?
O1 Zn1 S2 C6 86.01(17) . . . . ?
N2 Zn1 S2 C6 -169.01(18) . . . . ?
N1 Zn1 S2 C6 -97.87(17) . . . . ?
S1 Zn1 S2 C6 -16.30(16) . . . . ?
N2 Zn1 O1 C20 172.9(3) . . . . ?
N1 Zn1 O1 C20 -116.5(12) . . . . ?
S1 Zn1 O1 C20 54.1(3) . . . . ?
S2 Zn1 O1 C20 -55.4(3) . . . . ?
O1 Zn1 N1 C9 -43.3(13) . . . . ?
N2 Zn1 N1 C9 28.04(19) . . . . ?
S1 Zn1 N1 C9 145.99(19) . . . . ?
S2 Zn1 N1 C9 -104.76(18) . . . . ?
O1 Zn1 N1 C4 -158.0(12) . . . . ?
N2 Zn1 N1 C4 -86.6(2) . . . . ?
S1 Zn1 N1 C4 31.32(19) . . . . ?
S2 Zn1 N1 C4 140.6(2) . . . . ?
O1 Zn1 N1 C8 78.6(13) . . . . ?
N2 Zn1 N1 C8 149.9(2) . . . . ?
S1 Zn1 N1 C8 -92.1(2) . . . . ?
S2 Zn1 N1 C8 17.1(2) . . . . ?
O1 Zn1 N2 C10 166.88(19) . . . . ?
N1 Zn1 N2 C10 -8.91(18) . . . . ?
S1 Zn1 N2 C10 -87.52(18) . . . . ?
S2 Zn1 N2 C10 63.4(2) . . . . ?
O1 Zn1 N2 C14 -22.4(2) . . . . ?
N1 Zn1 N2 C14 161.8(2) . . . . ?
S1 Zn1 N2 C14 83.2(2) . . . . ?
S2 Zn1 N2 C14 -125.8(2) . . . . ?
C3 S1 C2 C1 75.7(3) . . . . ?
Zn1 S1 C2 C1 176.4(3) . . . . ?
C2 S1 C3 C4 84.1(3) . . . . ?
Zn1 S1 C3 C4 -20.9(3) . . . . ?
C9 N1 C4 C3 -166.3(3) . . . . ?
C8 N1 C4 C3 69.7(4) . . . . ?
Zn1 N1 C4 C3 -55.2(3) . . . . ?
S1 C3 C4 N1 52.1(4) . . . . ?
C7 S2 C6 C5 93.4(5) . . . . ?
Zn1 S2 C6 C5 -166.6(4) . . . . ?
C6 S2 C7 C8 69.3(3) . . . . ?
Zn1 S2 C7 C8 -32.3(3) . . . . ?
C9 N1 C8 C7 73.6(4) . . . . ?
C4 N1 C8 C7 -164.5(3) . . . . ?
Zn1 N1 C8 C7 -43.1(4) . . . . ?
S2 C7 C8 N1 51.9(4) . . . . ?
C4 N1 C9 C10 71.2(3) . . . . ?
C8 N1 C9 C10 -165.4(3) . . . . ?
Zn1 N1 C9 C10 -42.6(3) . . . . ?
C14 N2 C10 C11 -2.1(4) . . . . ?
Zn1 N2 C10 C11 169.6(2) . . . . ?
C14 N2 C10 C9 175.1(2) . . . . ?
Zn1 N2 C10 C9 -13.2(3) . . . . ?
N1 C9 C10 N2 40.0(4) . . . . ?
N1 C9 C10 C11 -142.7(3) . . . . ?
N2 C10 C11 C12 0.6(4) . . . . ?
C9 C10 C11 C12 -176.5(3) . . . . ?
C10 C11 C12 C13 0.3(5) . . . . ?
C11 C12 C13 C14 0.3(5) . . . . ?
C15 N3 C14 N2 167.2(3) . . . . ?
C15 N3 C14 C13 -12.7(4) . . . . ?
C10 N2 C14 N3 -177.3(2) . . . . ?
Zn1 N2 C14 N3 12.4(4) . . . . ?
C10 N2 C14 C13 2.6(4) . . . . ?
Zn1 N2 C14 C13 -167.7(2) . . . . ?
C12 C13 C14 N3 178.1(3) . . . . ?
C12 C13 C14 N2 -1.7(4) . . . . ?
C14 N3 C15 C16 -172.9(3) . . . . ?
N3 C15 C16 C19 58.8(4) . . . . ?
N3 C15 C16 C17 -64.2(4) . . . . ?
N3 C15 C16 C18 177.2(4) . . . . ?
Zn1 O1 C20 C25 94.1(4) . . . . ?
Zn1 O1 C20 C21 -89.4(4) . . . . ?
O1 C20 C21 C22 -173.8(3) . . . . ?
C25 C20 C21 C22 2.8(5) . . . . ?
C20 C21 C22 C23 -0.7(6) . . . . ?
C21 C22 C23 C24 -1.6(5) . . . . ?
C21 C22 C23 C26 175.8(3) . . . . ?
C22 C23 C24 C25 1.7(5) . . . . ?
C26 C23 C24 C25 -175.7(3) . . . . ?
C23 C24 C25 C20 0.5(6) . . . . ?
O1 C20 C25 C24 173.9(3) . . . . ?
C21 C20 C25 C24 -2.7(5) . . . . ?
C22 C23 C26 N4 -53(17) . . . . ?
C24 C23 C26 N4 125(17) . . . . ?
